data_4066732
loop_
_publ_author_name
'Achard, Thierry'
'Giordano, Laurent'
'Tenaglia, Alphonse'
'Gimbert, Yves'
'Buono, G\'erard'

_publ_section_title
;
 Steric Control in the Synthesis of Phosphinous Acid-Coordinated Mono- and
 Binuclear Platinum(II) Complexes
;
_journal_issue 17
_journal_name_full Organometallics
_journal_page_first 3936
_journal_paper_doi 10.1021/om100602j
_journal_volume 29
_journal_year 2010
_chemical_compound_source 'synthesis as described'
_chemical_formula_moiety 'C20 H30 Cl2 O2 P2 Pt1'
_chemical_formula_sum 'C10 H15 Cl O P Pt0.5'
_chemical_formula_weight 315.18
_chemical_name_systematic
;
 ?
;
_space_group_IT_number 2
_symmetry_cell_setting triclinic
_symmetry_Int_Tables_number 2
_symmetry_space_group_name_Hall '-P 1'
_symmetry_space_group_name_H-M 'P -1'
_atom_sites_solution_hydrogens geom
_atom_sites_solution_primary direct
_atom_sites_solution_secondary difmap
_audit_conform_dict_location ftp://ftp.iucr.org/pub/cif_core.dic
_audit_conform_dict_name cif_core.dic
_audit_conform_dict_version 2.3
_audit_creation_date 2009-04-28T15:43:13-00:00
_audit_creation_method 'WinGX routine CIF_UPDATE'
_cell_angle_alpha 101.8
_cell_angle_beta 104.01
_cell_angle_gamma 96.4
_cell_formula_units_Z 2
_cell_length_a 7.955
_cell_length_b 8.069
_cell_length_c 9.667
_cell_measurement_reflns_used 6670
_cell_measurement_temperature 293(2)
_cell_measurement_theta_max 28.69
_cell_measurement_theta_min 3.01
_cell_measurement_wavelength 0.71073
_cell_volume 580.806
_computing_molecular_graphics 'Ortep-3 for Windows (Farrugia, 1997)'
_computing_publication_material 'WinGX publication routines (Farrugia, 1999)'
_computing_structure_refinement 'SHELXL-97 (Sheldrick, 1997)'
_computing_structure_solution 'SHELXS-97 (Sheldrick, 1997)'
_diffrn_ambient_temperature 293(2)
_diffrn_measured_fraction_theta_full 0.949
_diffrn_measured_fraction_theta_max 0.949
_diffrn_measurement_device_type KappaCCD
_diffrn_measurement_method 'Omega + Phi scan'
_diffrn_radiation_monochromator graphite
_diffrn_radiation_probe x-ray
_diffrn_radiation_type MoK\a
_diffrn_radiation_wavelength 0.71073
_diffrn_reflns_av_R_equivalents 0.056
_diffrn_reflns_av_unetI/netI 0.0593
_diffrn_reflns_limit_h_max 10
_diffrn_reflns_limit_h_min 0
_diffrn_reflns_limit_k_max 10
_diffrn_reflns_limit_k_min -10
_diffrn_reflns_limit_l_max 11
_diffrn_reflns_limit_l_min -12
_diffrn_reflns_number 6670
_diffrn_reflns_theta_full 28.69
_diffrn_reflns_theta_max 28.69
_diffrn_reflns_theta_min 3.01
_diffrn_source 'fine-focus sealed tube'
_diffrn_standards_number none
_exptl_absorpt_coefficient_mu 6.421
_exptl_absorpt_correction_type none
_exptl_crystal_colour colorless
_exptl_crystal_density_diffrn 1.802
_exptl_crystal_density_method 'not measured'
_exptl_crystal_description prism
_exptl_crystal_F_000 308
_exptl_crystal_size_max 0.16
_exptl_crystal_size_mid 0.16
_exptl_crystal_size_min 0.07
_refine_diff_density_max 0.858
_refine_diff_density_min -1.879
_refine_diff_density_rms 0.177
_refine_ls_extinction_method none
_refine_ls_goodness_of_fit_ref 1.069
_refine_ls_hydrogen_treatment constr
_refine_ls_matrix_type full
_refine_ls_number_parameters 128
_refine_ls_number_reflns 2841
_refine_ls_number_restraints 0
_refine_ls_restrained_S_all 1.069
_refine_ls_R_factor_all 0.0542
_refine_ls_R_factor_gt 0.0392
_refine_ls_shift/su_max 0
_refine_ls_shift/su_mean 0
_refine_ls_structure_factor_coef Fsqd
_refine_ls_weighting_details 'calc w=1/[\s^2^(Fo^2^)+(0.0454P)^2^+0.1077P] where P=(Fo^2^+2Fc^2^)/3'
_refine_ls_weighting_scheme calc
_refine_ls_wR_factor_gt 0.0793
_refine_ls_wR_factor_ref 0.0863
_reflns_number_gt 2489
_reflns_number_total 2841
_reflns_threshold_expression >2sigma(I)
_cod_data_source_file om100602j_si_004.cif
_cod_data_source_block tra110b
_cod_original_cell_volume 580.8
_cod_original_formula_sum 'C10 H15 Cl O P Pt0.50'
_cod_database_code 4066732

loop_
_symmetry_equiv_pos_as_xyz
'x, y, z'
'-x, -y, -z'

loop_
_atom_site_label
_atom_site_type_symbol
_atom_site_fract_x
_atom_site_fract_y
_atom_site_fract_z
_atom_site_U_iso_or_equiv
_atom_site_adp_type
_atom_site_occupancy
_atom_site_symmetry_multiplicity
_atom_site_calc_flag
_atom_site_refinement_flags
Pt1 Pt 0 0 0.5 0.03435(12) Uani 1 2 d S
P1 P 0.10982(18) 0.23564(17) 0.69975(13) 0.0331(3) Uani 1 1 d .
Cl1 Cl -0.27442(19) 0.0782(2) 0.47676(17) 0.0542(4) Uani 1 1 d .
O1 O -0.0371(5) 0.3551(5) 0.7125(4) 0.0472(9) Uani 1 1 d .
H1 H -0.1333 0.3023 0.6607 0.071 Uiso 1 1 calc R
C1 C 0.1651(7) 0.1834(7) 0.8773(5) 0.0361(11) Uani 1 1 d .
C2 C 0.2487(9) 0.0454(8) 0.8979(6) 0.0501(14) Uani 1 1 d .
H2 H 0.2792 -0.0214 0.8203 0.06 Uiso 1 1 calc R
C7 C 0.2967(8) 0.3944(7) 0.6983(6) 0.0426(12) Uani 1 1 d .
C6 C 0.1184(9) 0.2799(9) 0.9941(6) 0.0549(16) Uani 1 1 d .
H6 H 0.0602 0.3718 0.9813 0.066 Uiso 1 1 calc R
C4 C 0.2420(10) 0.1042(10) 1.1490(7) 0.0615(19) Uani 1 1 d .
H4 H 0.2687 0.0779 1.2403 0.074 Uiso 1 1 calc R
C3 C 0.2868(10) 0.0066(9) 1.0332(7) 0.0588(17) Uani 1 1 d .
H3 H 0.3432 -0.0862 1.0465 0.071 Uiso 1 1 calc R
C5 C 0.1583(10) 0.2399(10) 1.1293(7) 0.0648(19) Uani 1 1 d .
H5 H 0.1279 0.3059 1.2075 0.078 Uiso 1 1 calc R
C9 C 0.4708(8) 0.3288(9) 0.7409(8) 0.0562(16) Uani 1 1 d .
H9A H 0.4678 0.2245 0.6708 0.084 Uiso 1 1 calc R
H9B H 0.4879 0.3068 0.8368 0.084 Uiso 1 1 calc R
H9C H 0.5658 0.4138 0.7417 0.084 Uiso 1 1 calc R
C8 C 0.2653(11) 0.4215(11) 0.5427(7) 0.069(2) Uani 1 1 d .
H8A H 0.3456 0.5199 0.5432 0.103 Uiso 1 1 calc R
H8B H 0.1468 0.4399 0.5084 0.103 Uiso 1 1 calc R
H8C H 0.284 0.3216 0.4786 0.103 Uiso 1 1 calc R
C10 C 0.3045(10) 0.5623(8) 0.8073(8) 0.0647(19) Uani 1 1 d .
H10A H 0.3179 0.542 0.9036 0.097 Uiso 1 1 calc R
H10B H 0.1978 0.6068 0.7785 0.097 Uiso 1 1 calc R
H10C H 0.4027 0.6439 0.8087 0.097 Uiso 1 1 calc R

loop_
_atom_site_aniso_label
_atom_site_aniso_U_11
_atom_site_aniso_U_22
_atom_site_aniso_U_33
_atom_site_aniso_U_23
_atom_site_aniso_U_13
_atom_site_aniso_U_12
Pt1 0.03635(18) 0.03486(18) 0.02935(16) 0.00365(11) 0.00764(11) 0.00617(12)
P1 0.0372(7) 0.0301(7) 0.0282(6) 0.0023(5) 0.0056(5) 0.0062(5)
Cl1 0.0348(7) 0.0590(9) 0.0551(8) -0.0095(7) 0.0031(6) 0.0148(7)
O1 0.045(2) 0.042(2) 0.048(2) -0.0015(17) 0.0068(17) 0.0161(19)
C1 0.038(3) 0.033(3) 0.034(2) 0.003(2) 0.008(2) 0.001(2)
C2 0.070(4) 0.047(3) 0.041(3) 0.015(3) 0.020(3) 0.018(3)
C7 0.048(3) 0.040(3) 0.037(3) 0.011(2) 0.008(2) 0.002(3)
C6 0.065(4) 0.064(4) 0.038(3) 0.006(3) 0.020(3) 0.023(3)
C4 0.075(5) 0.076(5) 0.034(3) 0.023(3) 0.015(3) -0.006(4)
C3 0.081(5) 0.049(4) 0.049(3) 0.021(3) 0.013(3) 0.014(3)
C5 0.083(5) 0.077(5) 0.035(3) 0.008(3) 0.024(3) 0.010(4)
C9 0.042(3) 0.054(4) 0.068(4) 0.015(3) 0.009(3) 0.002(3)
C8 0.078(5) 0.079(5) 0.049(4) 0.031(3) 0.010(3) -0.004(4)
C10 0.073(5) 0.040(4) 0.073(4) -0.003(3) 0.027(4) -0.009(3)

loop_
_atom_type_symbol
_atom_type_description
_atom_type_scat_dispersion_real
_atom_type_scat_dispersion_imag
_atom_type_scat_source
C C 0.0033 0.0016 'International Tables Vol C Tables 4.2.6.8 and 6.1.1.4'
H H 0 0 'International Tables Vol C Tables 4.2.6.8 and 6.1.1.4'
O O 0.0106 0.006 'International Tables Vol C Tables 4.2.6.8 and 6.1.1.4'
P P 0.1023 0.0942 'International Tables Vol C Tables 4.2.6.8 and 6.1.1.4'
Cl Cl 0.1484 0.1585 'International Tables Vol C Tables 4.2.6.8 and 6.1.1.4'
Pt Pt -1.7033 8.3905 'International Tables Vol C Tables 4.2.6.8 and 6.1.1.4'

loop_
_geom_angle_atom_site_label_1
_geom_angle_atom_site_label_2
_geom_angle_atom_site_label_3
_geom_angle
_geom_angle_site_symmetry_1
_geom_angle_site_symmetry_3
Cl1 Pt1 Cl1 180 . 2_556
Cl1 Pt1 P1 91.77(5) . 2_556
Cl1 Pt1 P1 88.23(5) 2_556 2_556
Cl1 Pt1 P1 88.23(5) . .
Cl1 Pt1 P1 91.77(5) 2_556 .
P1 Pt1 P1 180 2_556 .
O1 P1 C1 103.2(2) . .
O1 P1 C7 101.1(3) . .
C1 P1 C7 106.8(2) . .
O1 P1 Pt1 110.25(16) . .
C1 P1 Pt1 114.87(17) . .
C7 P1 Pt1 118.72(18) . .
P1 O1 H1 109.5 . .
C2 C1 C6 119.0(5) . .
C2 C1 P1 121.2(4) . .
C6 C1 P1 119.8(4) . .
C3 C2 C1 120.2(6) . .
C3 C2 H2 119.9 . .
C1 C2 H2 119.9 . .
C10 C7 C8 110.5(6) . .
C10 C7 C9 109.1(5) . .
C8 C7 C9 109.4(6) . .
C10 C7 P1 109.2(4) . .
C8 C7 P1 107.7(4) . .
C9 C7 P1 110.8(4) . .
C5 C6 C1 120.2(6) . .
C5 C6 H6 119.9 . .
C1 C6 H6 119.9 . .
C5 C4 C3 119.8(6) . .
C5 C4 H4 120.1 . .
C3 C4 H4 120.1 . .
C4 C3 C2 120.5(6) . .
C4 C3 H3 119.8 . .
C2 C3 H3 119.8 . .
C4 C5 C6 120.4(6) . .
C4 C5 H5 119.8 . .
C6 C5 H5 119.8 . .
C7 C9 H9A 109.5 . .
C7 C9 H9B 109.5 . .
H9A C9 H9B 109.5 . .
C7 C9 H9C 109.5 . .
H9A C9 H9C 109.5 . .
H9B C9 H9C 109.5 . .
C7 C8 H8A 109.5 . .
C7 C8 H8B 109.5 . .
H8A C8 H8B 109.5 . .
C7 C8 H8C 109.5 . .
H8A C8 H8C 109.5 . .
H8B C8 H8C 109.5 . .
C7 C10 H10A 109.5 . .
C7 C10 H10B 109.5 . .
H10A C10 H10B 109.5 . .
C7 C10 H10C 109.5 . .
H10A C10 H10C 109.5 . .
H10B C10 H10C 109.5 . .

loop_
_geom_bond_atom_site_label_1
_geom_bond_atom_site_label_2
_geom_bond_distance
_geom_bond_site_symmetry_2
Pt1 Cl1 2.3112(14) .
Pt1 Cl1 2.3112(14) 2_556
Pt1 P1 2.3276(12) 2_556
Pt1 P1 2.3276(12) .
P1 O1 1.607(4) .
P1 C1 1.813(5) .
P1 C7 1.856(6) .
O1 H1 0.82 .
C1 C2 1.384(8) .
C1 C6 1.388(7) .
C2 C3 1.377(8) .
C2 H2 0.93 .
C7 C10 1.521(9) .
C7 C8 1.530(8) .
C7 C9 1.531(9) .
C6 C5 1.382(9) .
C6 H6 0.93 .
C4 C5 1.366(11) .
C4 C3 1.377(10) .
C4 H4 0.93 .
C3 H3 0.93 .
C5 H5 0.93 .
C9 H9A 0.96 .
C9 H9B 0.96 .
C9 H9C 0.96 .
C8 H8A 0.96 .
C8 H8B 0.96 .
C8 H8C 0.96 .
C10 H10A 0.96 .
C10 H10B 0.96 .
C10 H10C 0.96 .
